data_4132689
loop_
_publ_author_name
'Deng, Lin'
'Chen, Mengqing'
'Dong, Guangbin'

_publ_section_title
;
 Concise Synthesis of (-)-Cycloclavine and (-)-5- epi-Cycloclavine via
 Asymmetric C-C Activation.
;
_journal_issue 30
_journal_name_full 'Journal of the American Chemical Society'
_journal_page_first 9652
_journal_page_last 9658
_journal_paper_doi 10.1021/jacs.8b05549
_journal_volume 140
_journal_year 2018
_chemical_absolute_configuration syn
_chemical_formula_moiety 'C20 H24 Cl N O3'
_chemical_formula_sum 'C20 H24 Cl N O3'
_chemical_formula_weight 361.85
_space_group_crystal_system orthorhombic
_space_group_IT_number 19
_space_group_name_Hall 'P 2ac 2ab'
_space_group_name_H-M_alt 'P 21 21 21'
_atom_sites_solution_hydrogens geom
_atom_sites_solution_primary dual
_audit_creation_date 2018-01-23
_audit_creation_method
;
Olex2 1.2
(compiled 2017.08.10 svn.r3458 for OlexSys, GUI svn.r5381)
;
_cell_angle_alpha 90
_cell_angle_beta 90
_cell_angle_gamma 90
_cell_formula_units_Z 4
_cell_length_a 9.2522(8)
_cell_length_b 10.3247(9)
_cell_length_c 19.5321(16)
_cell_measurement_reflns_used 5811
_cell_measurement_temperature 100
_cell_measurement_theta_max 28.31
_cell_measurement_theta_min 2.44
_cell_volume 1865.8(3)
_computing_cell_refinement 'SAINT V.8.35A (Bruker AXS Inc., 2013)'
_computing_data_collection 'APEX3 v.2015.9-0 (Bruker AXS Inc., 2015)'
_computing_data_reduction 'SAINT V.8.35A (Bruker AXS Inc., 2013)'
_computing_molecular_graphics
;
OLEX2: a complete structure solution, refinement and analysis program 
Dolomanov et al., 2009

Mercury: visualization and analysis of crystal structures
Macrae, et al., 2006

O. V. Dolomanov, L. J. Bourhis, R. J. Gildea, J. A. K. Howard and H. Puschmann.
J. Appl. Cryst. (2009). 42, 339-341;

C. F. Macrae, P. R. Edgington, P. McCabe, E. Pidcock, G. P. Shields, R. Taylor,
M. Towler and J. van de Streek, J. Appl. Cryst. (2006). 39, 453-457.
;
_computing_publication_material
;
 APEX3 v.2015.5-2 (Bruker AXS Inc., 2015)
 OLEX2 (Dolomanov et al., 2009)
;
_computing_structure_refinement 'XL-2018/1 (Sheldrick, 2015b)'
_computing_structure_solution 'XT 2014/5 (Sheldrick, 2015a)'
_diffrn_ambient_temperature 100(2)
_diffrn_detector 'Bruker PHOTON 100'
_diffrn_detector_area_resol_mean 10.4167
_diffrn_detector_type CMOS
_diffrn_measured_fraction_theta_full 0.998
_diffrn_measured_fraction_theta_max 0.991
_diffrn_measurement_device_type 'Bruker D8 Venture'
_diffrn_measurement_method 'omega and phi scans'
_diffrn_radiation_monochromator mirrors
_diffrn_radiation_type MoK\a
_diffrn_radiation_wavelength 0.71073
_diffrn_reflns_av_R_equivalents 0.0471
_diffrn_reflns_av_unetI/netI 0.0647
_diffrn_reflns_Laue_measured_fraction_full 0.998
_diffrn_reflns_Laue_measured_fraction_max 0.991
_diffrn_reflns_limit_h_max 8
_diffrn_reflns_limit_h_min -12
_diffrn_reflns_limit_k_max 10
_diffrn_reflns_limit_k_min -13
_diffrn_reflns_limit_l_max 26
_diffrn_reflns_limit_l_min -26
_diffrn_reflns_number 13956
_diffrn_reflns_point_group_measured_fraction_full 0.996
_diffrn_reflns_point_group_measured_fraction_max 0.985
_diffrn_reflns_theta_full 25.242
_diffrn_reflns_theta_max 28.313
_diffrn_reflns_theta_min 2.085
_diffrn_source 'micro-focus X-ray tube'
_diffrn_source_type 'INCOATEC ImuS'
_diffrn_standards_number 0
_exptl_absorpt_coefficient_mu 0.223
_exptl_absorpt_correction_T_max 0.7457
_exptl_absorpt_correction_T_min 0.6375
_exptl_absorpt_correction_type multi-scan
_exptl_absorpt_process_details
;
SADABS-2016/2 (Bruker,2016/2) was used for absorption correction.
wR2(int) was 0.0934 before and 0.0692 after correction.
The Ratio of minimum to maximum transmission is 0.8549.
The \l/2 correction factor is Not present.
;
_exptl_crystal_colour 'clear colourless'
_exptl_crystal_colour_lustre clear
_exptl_crystal_colour_primary colourless
_exptl_crystal_density_diffrn 1.288
_exptl_crystal_description prism
_exptl_crystal_F_000 768
_exptl_crystal_recrystallization_method 'obtained by the evaporation of xxxxx'
_exptl_crystal_size_max 0.04
_exptl_crystal_size_mid 0.03
_exptl_crystal_size_min 0.03
_refine_diff_density_max 0.362
_refine_diff_density_min -0.357
_refine_diff_density_rms 0.058
_refine_ls_abs_structure_details
;
 Flack x determined using 1297 quotients [(I+)-(I-)]/[(I+)+(I-)]
 (Parsons, Flack and Wagner, Acta Cryst. B69 (2013) 249-259).
;
_refine_ls_abs_structure_Flack -0.09(5)
_refine_ls_extinction_method none
_refine_ls_goodness_of_fit_ref 1.041
_refine_ls_hydrogen_treatment constr
_refine_ls_matrix_type full
_refine_ls_number_parameters 230
_refine_ls_number_reflns 4589
_refine_ls_number_restraints 0
_refine_ls_restrained_S_all 1.041
_refine_ls_R_factor_all 0.0689
_refine_ls_R_factor_gt 0.0485
_refine_ls_shift/su_max 0.000
_refine_ls_shift/su_mean 0.000
_refine_ls_structure_factor_coef Fsqd
_refine_ls_weighting_details 'w=1/[\s^2^(Fo^2^)+(0.0582P)^2^+0.1609P] where P=(Fo^2^+2Fc^2^)/3'
_refine_ls_weighting_scheme calc
_refine_ls_wR_factor_gt 0.1097
_refine_ls_wR_factor_ref 0.1175
_reflns_Friedel_coverage 0.748
_reflns_Friedel_fraction_full 0.992
_reflns_Friedel_fraction_max 0.978
_reflns_number_gt 3650
_reflns_number_total 4589
_reflns_threshold_expression 'I > 2\s(I)'
_cod_data_source_file ja8b05549_si_002.cif
_cod_data_source_block dl-i-66
_cod_database_code 4132689
_shelx_shelxl_version_number 2018/1
_shelx_space_group_comment
;
The symmetry employed for this shelxl refinement is uniquely defined
by the following loop, which should always be used as a source of
symmetry information in preference to the above space-group names.
They are only intended as comments.
;
_shelx_estimated_absorpt_t_max 0.993
_shelx_estimated_absorpt_t_min 0.991
_olex2_refinement_description
;
1. Fixed Uiso
 At 1.2 times of:
  All C(H) groups, All C(H,H) groups
 At 1.5 times of:
  All C(H,H,H) groups
2.a Ternary CH refined with riding coordinates:
 C8(H8)
2.b Secondary CH2 refined with riding coordinates:
 C9(H9A,H9B), C7(H7A,H7B), C4(H4A,H4B), C1(H1A,H1B)
2.c Aromatic/amide H refined with riding coordinates:
 C14(H14), C12(H12), C13(H13)
2.d Idealised Me refined as rotating group:
 C20(H20A,H20B,H20C), C19(H19A,H19B,H19C), C2(H2A,H2B,H2C), C18(H18A,H18B,H18C)
;
_olex2_exptl_crystal_mounting_method 'mounted with a 20um-loop base'
_olex2_submission_special_instructions 'No special instructions were received'

loop_
_space_group_symop_operation_xyz
'x, y, z'
'-x+1/2, -y, z+1/2'
'-x, y+1/2, -z+1/2'
'x+1/2, -y+1/2, -z'

loop_
_atom_site_label
_atom_site_type_symbol
_atom_site_fract_x
_atom_site_fract_y
_atom_site_fract_z
_atom_site_U_iso_or_equiv
_atom_site_adp_type
_atom_site_occupancy
_atom_site_site_symmetry_order
_atom_site_calc_flag
_atom_site_refinement_flags_posn
Cl1 Cl 0.76167(10) 0.55698(8) 0.79017(4) 0.0327(2) Uani 1 1 d .
O2 O 0.4091(2) 0.5340(2) 0.41585(10) 0.0215(5) Uani 1 1 d .
O3 O 0.2296(2) 0.5787(2) 0.49249(9) 0.0213(5) Uani 1 1 d .
O1 O 0.6083(3) 0.2260(2) 0.77961(11) 0.0341(6) Uani 1 1 d .
N1 N 0.4348(3) 0.4971(2) 0.53001(11) 0.0178(6) Uani 1 1 d .
C16 C 0.3607(3) 0.5368(3) 0.47371(14) 0.0181(6) Uani 1 1 d .
C10 C 0.6076(3) 0.4003(3) 0.59456(13) 0.0157(6) Uani 1 1 d .
C15 C 0.5696(3) 0.4323(3) 0.52786(13) 0.0154(6) Uani 1 1 d .
C11 C 0.7260(3) 0.3249(3) 0.60955(13) 0.0167(6) Uani 1 1 d .
C14 C 0.6562(3) 0.3959(3) 0.47364(14) 0.0187(6) Uani 1 1 d .
H14 H 0.633407 0.419818 0.427940 0.022 Uiso 1 1 calc R
C12 C 0.8128(3) 0.2847(3) 0.55502(15) 0.0204(7) Uani 1 1 d .
H12 H 0.894952 0.231808 0.563180 0.024 Uiso 1 1 calc R
C8 C 0.5009(3) 0.4492(3) 0.64546(14) 0.0201(6) Uani 1 1 d .
H8 H 0.542078 0.526141 0.669669 0.024 Uiso 1 1 calc R
C9 C 0.3736(4) 0.4922(3) 0.60034(13) 0.0195(7) Uani 1 1 d .
H9A H 0.293157 0.429220 0.602962 0.023 Uiso 1 1 calc R
H9B H 0.337712 0.578470 0.614563 0.023 Uiso 1 1 calc R
C5 C 0.7474(4) 0.2937(3) 0.68358(14) 0.0205(6) Uani 1 1 d .
C6 C 0.6106(4) 0.2836(3) 0.72492(14) 0.0232(7) Uani 1 1 d .
C3 C 0.8814(3) 0.3560(3) 0.72054(15) 0.0251(7) Uani 1 1 d .
C13 C 0.7781(3) 0.3227(3) 0.48870(14) 0.0203(7) Uani 1 1 d .
H13 H 0.840232 0.297655 0.452300 0.024 Uiso 1 1 calc R
C7 C 0.4731(4) 0.3419(3) 0.69679(14) 0.0256(7) Uani 1 1 d .
H7A H 0.415176 0.376881 0.735177 0.031 Uiso 1 1 calc R
H7B H 0.415647 0.272861 0.674472 0.031 Uiso 1 1 calc R
C17 C 0.1239(4) 0.6215(3) 0.43953(16) 0.0259(7) Uani 1 1 d .
C20 C 0.0922(4) 0.5115(3) 0.39130(16) 0.0288(8) Uani 1 1 d .
H20A H 0.175917 0.496861 0.361535 0.043 Uiso 1 1 calc GR
H20B H 0.007777 0.533081 0.363256 0.043 Uiso 1 1 calc GR
H20C H 0.072312 0.432740 0.417711 0.043 Uiso 1 1 calc GR
C4 C 0.8734(4) 0.2138(3) 0.70837(17) 0.0304(8) Uani 1 1 d .
H4A H 0.857252 0.157369 0.748637 0.036 Uiso 1 1 calc R
H4B H 0.938672 0.176771 0.673297 0.036 Uiso 1 1 calc R
C19 C 0.1816(4) 0.7406(3) 0.40303(18) 0.0338(9) Uani 1 1 d .
H19A H 0.201328 0.808820 0.436625 0.051 Uiso 1 1 calc GR
H19B H 0.109689 0.771404 0.370010 0.051 Uiso 1 1 calc GR
H19C H 0.271120 0.718342 0.378895 0.051 Uiso 1 1 calc GR
C2 C 0.9840(4) 0.4369(4) 0.67861(17) 0.0333(8) Uani 1 1 d .
H2A H 0.997612 0.396668 0.633630 0.050 Uiso 1 1 calc GR
H2B H 1.077279 0.442665 0.702170 0.050 Uiso 1 1 calc GR
H2C H 0.943807 0.524038 0.672750 0.050 Uiso 1 1 calc GR
C1 C 0.8590(4) 0.4046(3) 0.79229(16) 0.0305(8) Uani 1 1 d .
H1A H 0.953785 0.416998 0.814909 0.037 Uiso 1 1 calc R
H1B H 0.803424 0.340050 0.818960 0.037 Uiso 1 1 calc R
C18 C -0.0070(4) 0.6535(4) 0.48293(18) 0.0341(9) Uani 1 1 d .
H18A H -0.041467 0.574785 0.505730 0.051 Uiso 1 1 calc GR
H18B H -0.083807 0.688305 0.453672 0.051 Uiso 1 1 calc GR
H18C H 0.019503 0.718128 0.517467 0.051 Uiso 1 1 calc GR

loop_
_atom_site_aniso_label
_atom_site_aniso_U_11
_atom_site_aniso_U_22
_atom_site_aniso_U_33
_atom_site_aniso_U_23
_atom_site_aniso_U_13
_atom_site_aniso_U_12
Cl1 0.0348(5) 0.0378(5) 0.0256(4) -0.0088(3) -0.0018(4) 0.0042(4)
O2 0.0229(12) 0.0262(11) 0.0154(9) 0.0038(8) -0.0004(9) 0.0006(10)
O3 0.0189(12) 0.0256(12) 0.0193(9) 0.0001(8) -0.0043(9) 0.0061(10)
O1 0.0429(15) 0.0347(13) 0.0246(11) 0.0138(10) 0.0010(12) -0.0013(12)
N1 0.0172(14) 0.0239(13) 0.0123(11) 0.0006(9) -0.0003(10) 0.0044(11)
C16 0.0185(17) 0.0161(14) 0.0195(13) 0.0000(11) -0.0033(13) 0.0006(12)
C10 0.0187(16) 0.0143(13) 0.0141(12) -0.0011(10) 0.0019(12) -0.0009(12)
C15 0.0143(15) 0.0151(14) 0.0166(12) 0.0004(11) -0.0002(11) -0.0010(12)
C11 0.0188(16) 0.0139(13) 0.0174(12) -0.0005(10) -0.0029(12) -0.0013(12)
C14 0.0203(17) 0.0221(15) 0.0136(13) -0.0003(11) 0.0002(12) -0.0046(12)
C12 0.0166(17) 0.0189(15) 0.0257(15) -0.0034(12) -0.0018(13) 0.0011(13)
C8 0.0217(17) 0.0205(15) 0.0183(13) 0.0001(12) 0.0006(12) -0.0001(14)
C9 0.0203(17) 0.0242(16) 0.0140(13) -0.0019(11) 0.0038(13) 0.0049(13)
C5 0.0237(17) 0.0184(14) 0.0194(13) 0.0001(10) -0.0063(14) 0.0015(14)
C6 0.0301(18) 0.0210(15) 0.0185(14) 0.0035(12) -0.0025(14) -0.0023(14)
C3 0.0205(17) 0.0344(18) 0.0203(14) -0.0047(13) -0.0068(14) 0.0023(14)
C13 0.0181(17) 0.0252(16) 0.0177(13) -0.0031(11) 0.0058(13) -0.0009(13)
C7 0.0268(18) 0.0322(18) 0.0180(15) 0.0031(13) 0.0034(14) -0.0023(15)
C17 0.0234(18) 0.0249(16) 0.0292(16) -0.0002(13) -0.0106(14) 0.0080(14)
C20 0.025(2) 0.0298(18) 0.0315(17) -0.0036(14) -0.0063(16) 0.0029(15)
C4 0.035(2) 0.0320(18) 0.0247(15) 0.0010(14) -0.0109(16) 0.0132(16)
C19 0.039(2) 0.0261(18) 0.0368(19) 0.0041(14) -0.0149(17) 0.0041(17)
C2 0.0235(19) 0.045(2) 0.0312(17) -0.0113(16) -0.0027(15) -0.0049(18)
C1 0.0281(19) 0.0392(19) 0.0243(15) -0.0025(14) -0.0096(15) 0.0047(15)
C18 0.026(2) 0.036(2) 0.041(2) -0.0040(16) -0.0052(17) 0.0099(16)

loop_
_atom_type_symbol
_atom_type_description
_atom_type_scat_dispersion_real
_atom_type_scat_dispersion_imag
_atom_type_scat_source
C C 0.0033 0.0016 'International Tables Vol C Tables 4.2.6.8 and 6.1.1.4'
H H 0.0000 0.0000 'International Tables Vol C Tables 4.2.6.8 and 6.1.1.4'
Cl Cl 0.1484 0.1585 'International Tables Vol C Tables 4.2.6.8 and 6.1.1.4'
N N 0.0061 0.0033 'International Tables Vol C Tables 4.2.6.8 and 6.1.1.4'
O O 0.0106 0.0060 'International Tables Vol C Tables 4.2.6.8 and 6.1.1.4'

loop_
_geom_angle_atom_site_label_1
_geom_angle_atom_site_label_2
_geom_angle_atom_site_label_3
_geom_angle
C16 O3 C17 120.0(2)
C16 N1 C15 124.2(2)
C16 N1 C9 124.5(3)
C15 N1 C9 110.3(2)
O2 C16 O3 126.5(3)
O2 C16 N1 124.0(3)
O3 C16 N1 109.4(2)
C15 C10 C8 112.2(3)
C11 C10 C15 122.4(3)
C11 C10 C8 125.3(2)
C10 C15 N1 107.9(2)
C14 C15 N1 131.5(3)
C14 C15 C10 120.5(3)
C10 C11 C12 117.6(2)
C10 C11 C5 115.7(3)
C12 C11 C5 126.7(3)
C15 C14 H14 121.4
C15 C14 C13 117.2(3)
C13 C14 H14 121.4
C11 C12 H12 120.2
C13 C12 C11 119.6(3)
C13 C12 H12 120.2
C10 C8 H8 109.4
C10 C8 C9 102.9(2)
C10 C8 C7 107.8(3)
C9 C8 H8 109.4
C7 C8 H8 109.4
C7 C8 C9 117.4(3)
N1 C9 C8 104.3(2)
N1 C9 H9A 110.9
N1 C9 H9B 110.9
C8 C9 H9A 110.9
C8 C9 H9B 110.9
H9A C9 H9B 108.9
C11 C5 C6 115.0(3)
C11 C5 C3 117.4(3)
C11 C5 C4 122.1(3)
C6 C5 C3 116.4(2)
C6 C5 C4 116.1(3)
C4 C5 C3 57.8(2)
O1 C6 C5 121.2(3)
O1 C6 C7 119.7(3)
C5 C6 C7 119.1(2)
C4 C3 C5 58.9(2)
C4 C3 C2 119.4(3)
C4 C3 C1 118.1(3)
C2 C3 C5 118.3(2)
C1 C3 C5 117.2(3)
C1 C3 C2 114.1(3)
C14 C13 C12 122.5(3)
C14 C13 H13 118.7
C12 C13 H13 118.7
C8 C7 H7A 109.0
C8 C7 H7B 109.0
C6 C7 C8 112.8(3)
C6 C7 H7A 109.0
C6 C7 H7B 109.0
H7A C7 H7B 107.8
O3 C17 C20 109.8(2)
O3 C17 C19 109.6(3)
O3 C17 C18 101.6(2)
C20 C17 C19 112.7(3)
C20 C17 C18 111.0(3)
C18 C17 C19 111.5(3)
C17 C20 H20A 109.5
C17 C20 H20B 109.5
C17 C20 H20C 109.5
H20A C20 H20B 109.5
H20A C20 H20C 109.5
H20B C20 H20C 109.5
C5 C4 H4A 117.4
C5 C4 H4B 117.4
C3 C4 C5 63.3(2)
C3 C4 H4A 117.4
C3 C4 H4B 117.4
H4A C4 H4B 114.5
C17 C19 H19A 109.5
C17 C19 H19B 109.5
C17 C19 H19C 109.5
H19A C19 H19B 109.5
H19A C19 H19C 109.5
H19B C19 H19C 109.5
C3 C2 H2A 109.5
C3 C2 H2B 109.5
C3 C2 H2C 109.5
H2A C2 H2B 109.5
H2A C2 H2C 109.5
H2B C2 H2C 109.5
Cl1 C1 H1A 109.7
Cl1 C1 H1B 109.7
C3 C1 Cl1 109.7(2)
C3 C1 H1A 109.7
C3 C1 H1B 109.7
H1A C1 H1B 108.2
C17 C18 H18A 109.5
C17 C18 H18B 109.5
C17 C18 H18C 109.5
H18A C18 H18B 109.5
H18A C18 H18C 109.5
H18B C18 H18C 109.5

loop_
_geom_bond_atom_site_label_1
_geom_bond_atom_site_label_2
_geom_bond_distance
Cl1 C1 1.814(3)
O2 C16 1.216(3)
O3 C16 1.339(4)
O3 C17 1.490(4)
O1 C6 1.223(3)
N1 C16 1.359(4)
N1 C15 1.416(4)
N1 C9 1.487(3)
C10 C15 1.389(4)
C10 C11 1.375(4)
C10 C8 1.489(4)
C15 C14 1.381(4)
C11 C12 1.397(4)
C11 C5 1.495(4)
C14 H14 0.9500
C14 C13 1.389(4)
C12 H12 0.9500
C12 C13 1.391(4)
C8 H8 1.0000
C8 C9 1.537(4)
C8 C7 1.516(4)
C9 H9A 0.9900
C9 H9B 0.9900
C5 C6 1.505(5)
C5 C3 1.572(4)
C5 C4 1.508(4)
C6 C7 1.511(5)
C3 C4 1.490(5)
C3 C2 1.507(5)
C3 C1 1.503(4)
C13 H13 0.9500
C7 H7A 0.9900
C7 H7B 0.9900
C17 C20 1.505(4)
C17 C19 1.518(5)
C17 C18 1.515(5)
C20 H20A 0.9800
C20 H20B 0.9800
C20 H20C 0.9800
C4 H4A 0.9900
C4 H4B 0.9900
C19 H19A 0.9800
C19 H19B 0.9800
C19 H19C 0.9800
C2 H2A 0.9800
C2 H2B 0.9800
C2 H2C 0.9800
C1 H1A 0.9900
C1 H1B 0.9900
C18 H18A 0.9800
C18 H18B 0.9800
C18 H18C 0.9800
